data_1535956
loop_
_publ_author_name
'Efremov, V.A.'
'Velikodnyi, Yu.A.'
'Trunov, V.K.'

_publ_section_title
;
 Crystal structures of Na2.2 Zn.9 (Mo O4)2 and Na5 Sc (W O4)4
;
_journal_name_full Kristallografiya
_journal_page_first 287
_journal_page_last 292
_journal_volume 20
_journal_year 1975
_chemical_formula_sum 'Na3.75 O12 Sc0.75 W3'
_chemical_name_systematic 'Na3 (Na Sc)0.75 (W O4)3'
_space_group_IT_number 15
_symmetry_space_group_name_Hall '-C 2yc'
_symmetry_space_group_name_H-M 'C 1 2/c 1'
_cell_angle_alpha 90
_cell_angle_beta 112.98
_cell_angle_gamma 90
_cell_formula_units_Z 4
_cell_length_a 12.85
_cell_length_b 13.92
_cell_length_c 7.28
_cell_volume 1198.848
_citation_journal_id_ASTM KRISAJ
_cod_data_source_file Efremov_KRISAJ_1975_396.cif
_cod_data_source_block Na3.75O12Sc0.75W3
_cod_database_code 1535956

loop_
_symmetry_equiv_pos_as_xyz
x,y,z
-x,y,-z+1/2
-x,-y,-z
x,-y,z-1/2
x+1/2,y+1/2,z
-x+1/2,y+1/2,-z+1/2
-x+1/2,-y+1/2,-z
x+1/2,-y+1/2,z-1/2

loop_
_atom_site_label
_atom_site_type_symbol
_atom_site_fract_x
_atom_site_fract_y
_atom_site_fract_z
_atom_site_occupancy
_atom_site_U_iso_or_equiv
Na3 Na+1 0 -0.0044 0.25 0.75 0.0
O3 O-2 0.3299 0.3267 0.1057 1 0.0
O4 O-2 0.1542 0.001 0.1103 1 0.0
Sc1 Sc+3 0.2912 0.3452 0.3745 0.375 0.0
W1 W+6 0.2275 0.1117 0.1253 1 0.0
O6 O-2 0.2107 0.191 0.3106 1 0.0
O1 O-2 0.1109 0.3732 0.2459 1 0.0
W2 W+6 0 0.2923 0.25 1 0.0
Na4 Na+1 0.2912 0.3452 0.3745 0.625 0.0
O2 O-2 0.0395 0.2154 0.4702 1 0.0
Na1 Na+1 0.5 0 0 0.75 0.0
Na2 Na+1 0 0.7238 0.25 1 0.0
O5 O-2 0.3702 0.1002 0.1909 1 0.0
